data_4083997
loop_
_publ_author_name
'Pettinari, Riccardo'
'Marchetti, Fabio'
'Condello, Francesca'
'Pettinari, Claudio'
'Lupidi, Giulio'
'Scopelliti, Rosario'
'Mukhopadhyay, Suman'
'Riedel, Tina'
'Dyson, Paul J.'

_publ_section_title
;
 Ruthenium(II)--Arene RAPTA Type Complexes Containing Curcumin and
 Bisdemethoxycurcumin Display Potent and Selective Anticancer Activity
;
_journal_issue 14
_journal_name_full Organometallics
_journal_page_first 3709
_journal_paper_doi 10.1021/om500317b
_journal_volume 33
_journal_year 2014
_chemical_formula_moiety 'C37 H45 N3 O4 P Ru, C F3 O3 S'
_chemical_formula_sum 'C38 H45 F3 N3 O7 P Ru S'
_chemical_formula_weight 876.87
_space_group_IT_number 2
_symmetry_cell_setting triclinic
_symmetry_space_group_name_Hall '-P 1'
_symmetry_space_group_name_H-M 'P -1'
_atom_sites_solution_hydrogens geom
_atom_sites_solution_primary direct
_atom_sites_solution_secondary difmap
_audit_creation_method SHELXL-97
_audit_update_record
;
2013-12-16 # Formatted by publCIF

;
_cell_angle_alpha 97.618(16)
_cell_angle_beta 94.12(2)
_cell_angle_gamma 106.021(18)
_cell_formula_units_Z 2
_cell_length_a 10.608(3)
_cell_length_b 13.196(2)
_cell_length_c 14.573(4)
_cell_measurement_reflns_used 121
_cell_measurement_temperature 100(2)
_cell_measurement_theta_max 22
_cell_measurement_theta_min 3
_cell_volume 1930.8(8)
_computing_cell_refinement 'Dirax/lsq (Duisenberg & Schreurs, 1989-2000)'
_computing_data_collection 'Collect (Bruker AXS BV, 1997-2004)'
_computing_data_reduction 'EvalCCD (Duisenberg & Schreurs, 1990-2000)'
_computing_molecular_graphics 'Bruker SHELXTL'
_computing_publication_material 'Bruker SHELXTL'
_computing_structure_refinement 'SHELXL-97 (Sheldrick, 1997)'
_computing_structure_solution 'SHELXS-97 (Sheldrick, 1990)'
_diffrn_ambient_temperature 100(2)
_diffrn_measured_fraction_theta_full 0.988
_diffrn_measured_fraction_theta_max 0.976
_diffrn_measurement_device_type 'Bruker APEX II CCD'
_diffrn_measurement_method 'phi and omega scans'
_diffrn_radiation_monochromator graphite
_diffrn_radiation_source 'fine-focus sealed tube'
_diffrn_radiation_type MoK\a
_diffrn_radiation_wavelength 0.71073
_diffrn_reflns_av_R_equivalents 0.0810
_diffrn_reflns_av_sigmaI/netI 0.0856
_diffrn_reflns_limit_h_max 13
_diffrn_reflns_limit_h_min -13
_diffrn_reflns_limit_k_max 17
_diffrn_reflns_limit_k_min -17
_diffrn_reflns_limit_l_max 18
_diffrn_reflns_limit_l_min -18
_diffrn_reflns_number 23106
_diffrn_reflns_theta_full 25.00
_diffrn_reflns_theta_max 27.50
_diffrn_reflns_theta_min 3.04
_exptl_absorpt_coefficient_mu 0.568
_exptl_absorpt_correction_T_max 0.7456
_exptl_absorpt_correction_T_min 0.2884
_exptl_absorpt_correction_type multi-scan
_exptl_absorpt_process_details 'SADABS 2008, Bruker AXS, 2008'
_exptl_crystal_colour red
_exptl_crystal_density_diffrn 1.508
_exptl_crystal_density_method 'not measured'
_exptl_crystal_description prismatic
_exptl_crystal_F_000 904
_exptl_crystal_size_max 0.48
_exptl_crystal_size_mid 0.23
_exptl_crystal_size_min 0.16
_refine_diff_density_max 2.648
_refine_diff_density_min -2.543
_refine_diff_density_rms 0.181
_refine_ls_extinction_method none
_refine_ls_goodness_of_fit_ref 1.085
_refine_ls_hydrogen_treatment constr
_refine_ls_matrix_type full
_refine_ls_number_parameters 560
_refine_ls_number_reflns 8645
_refine_ls_number_restraints 217
_refine_ls_restrained_S_all 1.087
_refine_ls_R_factor_all 0.1462
_refine_ls_R_factor_gt 0.1073
_refine_ls_shift/su_max 0.000
_refine_ls_shift/su_mean 0.000
_refine_ls_structure_factor_coef Fsqd
_refine_ls_weighting_details 'calc w=1/[\s^2^(Fo^2^)+(0.1678P)^2^+8.1673P] where P=(Fo^2^+2Fc^2^)/3'
_refine_ls_weighting_scheme calc
_refine_ls_wR_factor_gt 0.2655
_refine_ls_wR_factor_ref 0.3120
_reflns_number_gt 5927
_reflns_number_total 8645
_reflns_threshold_expression >2sigma(I)
_cod_data_source_file om500317b_si_001.cif
_cod_data_source_block 6
_cod_depositor_comments 'Adding full bibliography for 4083995--4083997.cif.'
_cod_original_cell_volume 1930.9(8)
_cod_database_code 4083997

loop_
_symmetry_equiv_pos_as_xyz
'x, y, z'
'-x, -y, -z'

loop_
_atom_site_label
_atom_site_type_symbol
_atom_site_fract_x
_atom_site_fract_y
_atom_site_fract_z
_atom_site_U_iso_or_equiv
_atom_site_adp_type
_atom_site_occupancy
_atom_site_symmetry_multiplicity
_atom_site_calc_flag
_atom_site_refinement_flags
_atom_site_disorder_assembly
_atom_site_disorder_group
Ru1 Ru 0.60123(6) 0.72278(4) 0.26733(4) 0.0451(3) Uani 1 1 d . . .
P1 P 0.51326(17) 0.86618(13) 0.26894(14) 0.0378(4) Uani 1 1 d . . .
O1 O 0.4140(5) 0.6252(4) 0.2096(4) 0.0477(13) Uani 1 1 d . . .
O2 O 0.6388(5) 0.7525(4) 0.1334(4) 0.0482(13) Uani 1 1 d . . .
O3 O -0.3409(6) 0.1745(5) 0.0736(5) 0.0638(17) Uani 1 1 d . . .
H3 H -0.3747 0.1580 0.1219 0.096 Uiso 1 1 calc R . .
O4 O 1.0634(7) 0.8857(6) -0.3235(6) 0.077(2) Uani 1 1 d . . .
H4 H 1.0294 0.8485 -0.3754 0.115 Uiso 1 1 calc R . .
N1 N 0.3083(6) 0.9281(5) 0.1885(5) 0.0481(16) Uani 1 1 d . . .
N2 N 0.5323(6) 1.0562(4) 0.2012(4) 0.0418(14) Uani 1 1 d . . .
N3 N 0.4173(6) 1.0289(5) 0.3429(5) 0.0485(16) Uani 1 1 d . . .
C1 C 0.3526(7) 0.8330(5) 0.1965(6) 0.0450(18) Uani 1 1 d . . .
H1A H 0.3603 0.7983 0.1335 0.054 Uiso 1 1 calc R . .
H1B H 0.2855 0.7815 0.2243 0.054 Uiso 1 1 calc R . .
C2 C 0.6047(7) 0.9765(5) 0.2118(6) 0.0430(16) Uani 1 1 d . . .
H2A H 0.6910 1.0125 0.2491 0.052 Uiso 1 1 calc R . .
H2B H 0.6218 0.9466 0.1495 0.052 Uiso 1 1 calc R . .
C3 C 0.4768(8) 0.9474(6) 0.3726(6) 0.0466(17) Uani 1 1 d . . .
H3A H 0.4151 0.9003 0.4075 0.056 Uiso 1 1 calc R . .
H3B H 0.5593 0.9831 0.4145 0.056 Uiso 1 1 calc R . .
C4 C 0.4018(8) 1.0047(6) 0.1437(6) 0.0490(19) Uani 1 1 d . . .
H4A H 0.3617 1.0611 0.1296 0.059 Uiso 1 1 calc R . .
H4B H 0.4169 0.9674 0.0838 0.059 Uiso 1 1 calc R . .
C5 C 0.5072(8) 1.1037(5) 0.2942(6) 0.0485(19) Uani 1 1 d . . .
H5A H 0.5927 1.1338 0.3340 0.058 Uiso 1 1 calc R . .
H5B H 0.4701 1.1635 0.2862 0.058 Uiso 1 1 calc R . .
C6 C 0.2917(8) 0.9798(7) 0.2817(7) 0.057(2) Uani 1 1 d . . .
H6A H 0.2475 1.0356 0.2738 0.069 Uiso 1 1 calc R . .
H6B H 0.2331 0.9257 0.3127 0.069 Uiso 1 1 calc R . .
C7 C -0.0295(9) 0.3626(6) 0.0455(6) 0.055(2) Uani 1 1 d . . .
H7 H 0.0179 0.3859 -0.0044 0.066 Uiso 1 1 calc R . .
C8 C -0.1523(9) 0.2853(7) 0.0259(7) 0.064(2) Uani 1 1 d . . .
H8 H -0.1871 0.2564 -0.0370 0.076 Uiso 1 1 calc R . .
C9 C -0.2240(8) 0.2505(6) 0.0978(6) 0.052(2) Uani 1 1 d . . .
C10 C -0.1736(8) 0.2958(6) 0.1892(6) 0.0469(17) Uani 1 1 d . . .
H10 H -0.2230 0.2754 0.2390 0.056 Uiso 1 1 calc R . .
C11 C -0.0500(8) 0.3715(6) 0.2075(6) 0.0483(19) Uani 1 1 d . . .
H11 H -0.0158 0.4003 0.2705 0.058 Uiso 1 1 calc R . .
C12 C 0.0252(8) 0.4064(5) 0.1379(6) 0.0450(18) Uani 1 1 d . . .
C13 C 0.1572(8) 0.4826(5) 0.1588(6) 0.0462(18) Uani 1 1 d . . .
H13 H 0.1849 0.5126 0.2225 0.055 Uiso 1 1 calc R . .
C14 C 0.2425(8) 0.5143(5) 0.0985(6) 0.0447(18) Uani 1 1 d . . .
H14 H 0.2160 0.4851 0.0346 0.054 Uiso 1 1 calc R . .
C15 C 0.3750(8) 0.5911(5) 0.1229(6) 0.0431(17) Uani 1 1 d . . .
C16 C 0.4488(8) 0.6215(6) 0.0502(6) 0.052(2) Uani 1 1 d . . .
H16 H 0.4103 0.5865 -0.0107 0.062 Uiso 1 1 calc R . .
C17 C 0.5719(8) 0.6970(6) 0.0559(6) 0.0488(19) Uani 1 1 d . . .
C18 C 0.6320(8) 0.7160(6) -0.0310(6) 0.0506(19) Uani 1 1 d . . .
H18 H 0.5829 0.6795 -0.0887 0.061 Uiso 1 1 calc R . .
C19 C 0.7520(8) 0.7822(6) -0.0319(6) 0.0490(19) Uani 1 1 d . . .
H19 H 0.7968 0.8182 0.0273 0.059 Uiso 1 1 calc R . .
C20 C 0.8243(8) 0.8069(6) -0.1126(6) 0.0501(19) Uani 1 1 d . . .
C21 C 0.9496(10) 0.8814(7) -0.0967(7) 0.060(2) Uani 1 1 d . . .
H21 H 0.9833 0.9146 -0.0345 0.072 Uiso 1 1 calc R . .
C22 C 1.0243(10) 0.9082(8) -0.1652(8) 0.067(3) Uani 1 1 d . . .
H22 H 1.1073 0.9612 -0.1510 0.081 Uiso 1 1 calc R . .
C23 C 0.9804(10) 0.8583(7) -0.2576(8) 0.062(2) Uani 1 1 d . . .
C24 C 0.8568(10) 0.7841(7) -0.2764(7) 0.058(2) Uani 1 1 d . . .
H24 H 0.8245 0.7502 -0.3386 0.070 Uiso 1 1 calc R . .
C25 C 0.7799(8) 0.7590(6) -0.2047(7) 0.052(2) Uani 1 1 d . . .
H25 H 0.6952 0.7082 -0.2188 0.063 Uiso 1 1 calc R . .
C26 C 0.7763(9) 0.6547(7) 0.2719(7) 0.065(3) Uani 1 1 d . . .
C27 C 0.6687(9) 0.5814(6) 0.2953(7) 0.060(3) Uani 1 1 d . . .
C28 C 0.5924(10) 0.6125(7) 0.3697(6) 0.061(2) Uani 1 1 d . . .
C29 C 0.6342(9) 0.7187(7) 0.4199(6) 0.057(2) Uani 1 1 d . . .
C30 C 0.7450(9) 0.7950(7) 0.3949(7) 0.061(2) Uani 1 1 d . . .
C31 C 0.8078(9) 0.7651(7) 0.3173(8) 0.068(3) Uani 1 1 d . . .
C32 C 0.8519(11) 0.6282(9) 0.1912(8) 0.079(3) Uani 1 1 d . . .
H32A H 0.8277 0.5505 0.1724 0.119 Uiso 1 1 calc R . .
H32B H 0.9470 0.6555 0.2111 0.119 Uiso 1 1 calc R . .
H32C H 0.8297 0.6614 0.1384 0.119 Uiso 1 1 calc R . .
C33 C 0.6186(11) 0.4665(7) 0.2462(7) 0.072(3) Uani 1 1 d . . .
H33A H 0.6742 0.4550 0.1973 0.107 Uiso 1 1 calc R . .
H33B H 0.5273 0.4521 0.2182 0.107 Uiso 1 1 calc R . .
H33C H 0.6218 0.4182 0.2913 0.107 Uiso 1 1 calc R . .
C34 C 0.4690(13) 0.5315(7) 0.3876(7) 0.080(3) Uani 1 1 d . . .
H34A H 0.4293 0.5630 0.4385 0.120 Uiso 1 1 calc R . .
H34B H 0.4915 0.4688 0.4049 0.120 Uiso 1 1 calc R . .
H34C H 0.4060 0.5099 0.3311 0.120 Uiso 1 1 calc R . .
C35 C 0.5615(12) 0.7474(8) 0.5012(7) 0.070(3) Uani 1 1 d . . .
H35A H 0.5812 0.7119 0.5531 0.104 Uiso 1 1 calc R . .
H35B H 0.4662 0.7238 0.4817 0.104 Uiso 1 1 calc R . .
H35C H 0.5902 0.8249 0.5212 0.104 Uiso 1 1 calc R . .
C36 C 0.7957(10) 0.9081(8) 0.4490(8) 0.075(3) Uani 1 1 d . . .
H36A H 0.7257 0.9250 0.4829 0.112 Uiso 1 1 calc R . .
H36B H 0.8221 0.9587 0.4056 0.112 Uiso 1 1 calc R . .
H36C H 0.8720 0.9132 0.4934 0.112 Uiso 1 1 calc R . .
C37 C 0.9196(10) 0.8475(10) 0.2813(10) 0.092(4) Uani 1 1 d . . .
H37A H 0.9116 0.9194 0.2997 0.137 Uiso 1 1 calc R . .
H37B H 0.9129 0.8313 0.2132 0.137 Uiso 1 1 calc R . .
H37C H 1.0054 0.8438 0.3082 0.137 Uiso 1 1 calc R . .
C38A C 1.1026(17) 0.6241(16) -0.5175(11) 0.125(6) Uani 0.646(8) 1 d PDU A 1
F1A F 1.1970(17) 0.5832(14) -0.5455(13) 0.144(6) Uani 0.646(8) 1 d PDU A 1
F2A F 0.9909(16) 0.5700(16) -0.5688(13) 0.199(10) Uani 0.646(8) 1 d PDU A 1
F3A F 1.0961(19) 0.6141(15) -0.4289(9) 0.183(8) Uani 0.646(8) 1 d PDU A 1
S1A S 1.1380(4) 0.7607(5) -0.5345(3) 0.0779(16) Uani 0.646(8) 1 d PDU A 1
O5A O 1.2598(11) 0.8108(14) -0.4763(12) 0.079(5) Uani 0.646(8) 1 d PDU A 1
O6A O 1.0271(12) 0.7901(18) -0.5025(8) 0.109(6) Uani 0.646(8) 1 d PDU A 1
O7A O 1.1453(14) 0.7517(15) -0.6341(7) 0.106(5) Uani 0.646(8) 1 d PDU A 1
C38B C 1.165(2) 0.6459(16) -0.5955(17) 0.093(7) Uani 0.354(8) 1 d PDU A 2
F1B F 1.070(3) 0.662(3) -0.647(2) 0.181(12) Uani 0.354(8) 1 d PDU A 2
F2B F 1.138(3) 0.5455(18) -0.585(2) 0.159(11) Uani 0.354(8) 1 d PDU A 2
F3B F 1.2760(19) 0.6780(16) -0.6283(13) 0.093(6) Uani 0.354(8) 1 d PDU A 2
S1B S 1.1640(10) 0.7353(7) -0.4861(8) 0.084(3) Uani 0.354(8) 1 d PDU A 2
O5B O 1.0299(15) 0.730(2) -0.4678(18) 0.096(8) Uani 0.354(8) 1 d PDU A 2
O6B O 1.246(2) 0.8398(14) -0.493(2) 0.073(8) Uani 0.354(8) 1 d PDU A 2
O7B O 1.227(3) 0.679(2) -0.4265(18) 0.127(10) Uani 0.354(8) 1 d PDU A 2

loop_
_atom_site_aniso_label
_atom_site_aniso_U_11
_atom_site_aniso_U_22
_atom_site_aniso_U_33
_atom_site_aniso_U_23
_atom_site_aniso_U_13
_atom_site_aniso_U_12
Ru1 0.0502(4) 0.0239(3) 0.0548(4) -0.0151(2) -0.0166(3) 0.0157(2)
P1 0.0349(9) 0.0221(8) 0.0499(10) -0.0121(7) -0.0079(7) 0.0089(7)
O1 0.057(3) 0.024(2) 0.052(3) -0.011(2) -0.014(2) 0.008(2)
O2 0.049(3) 0.028(2) 0.060(3) -0.017(2) -0.009(2) 0.013(2)
O3 0.056(4) 0.050(4) 0.065(4) 0.000(3) -0.015(3) -0.007(3)
O4 0.080(5) 0.069(5) 0.084(5) -0.002(4) 0.026(4) 0.028(4)
N1 0.043(3) 0.025(3) 0.068(4) -0.019(3) -0.017(3) 0.014(2)
N2 0.048(3) 0.023(3) 0.050(4) -0.008(2) -0.001(3) 0.011(2)
N3 0.044(3) 0.029(3) 0.067(4) -0.015(3) 0.002(3) 0.011(3)
C1 0.038(4) 0.026(3) 0.065(5) -0.009(3) -0.013(3) 0.012(3)
C2 0.042(4) 0.029(3) 0.055(4) -0.009(3) -0.002(3) 0.014(3)
C3 0.049(4) 0.032(4) 0.052(4) -0.017(3) 0.000(3) 0.013(3)
C4 0.055(5) 0.029(3) 0.061(5) -0.008(3) -0.014(4) 0.019(3)
C5 0.047(4) 0.018(3) 0.073(5) -0.016(3) -0.003(4) 0.010(3)
C6 0.039(4) 0.038(4) 0.089(7) -0.016(4) 0.002(4) 0.016(3)
C7 0.055(5) 0.036(4) 0.059(5) -0.001(3) -0.012(4) 0.000(3)
C8 0.064(6) 0.051(5) 0.060(5) 0.006(4) -0.021(4) -0.002(4)
C9 0.054(5) 0.034(4) 0.061(5) -0.002(3) -0.013(4) 0.013(3)
C10 0.055(5) 0.028(3) 0.056(5) -0.004(3) 0.002(4) 0.015(3)
C11 0.060(5) 0.026(3) 0.057(5) -0.012(3) -0.008(4) 0.021(3)
C12 0.055(4) 0.021(3) 0.054(4) -0.011(3) -0.013(3) 0.016(3)
C13 0.055(4) 0.019(3) 0.060(5) -0.011(3) -0.016(4) 0.015(3)
C14 0.053(4) 0.021(3) 0.053(4) -0.011(3) -0.014(4) 0.012(3)
C15 0.052(4) 0.017(3) 0.056(5) -0.008(3) -0.010(3) 0.013(3)
C16 0.058(5) 0.027(4) 0.058(5) -0.017(3) -0.016(4) 0.008(3)
C17 0.057(5) 0.026(3) 0.061(5) -0.011(3) -0.009(4) 0.020(3)
C18 0.054(5) 0.030(4) 0.061(5) -0.014(3) -0.006(4) 0.014(3)
C19 0.062(5) 0.024(3) 0.056(5) -0.013(3) -0.005(4) 0.016(3)
C20 0.061(5) 0.027(3) 0.064(5) -0.006(3) 0.007(4) 0.022(3)
C21 0.075(6) 0.035(4) 0.066(6) -0.018(4) 0.013(5) 0.021(4)
C22 0.062(6) 0.044(5) 0.092(7) -0.013(5) 0.022(5) 0.015(4)
C23 0.066(6) 0.043(5) 0.084(7) -0.001(4) 0.018(5) 0.029(4)
C24 0.074(6) 0.042(5) 0.067(6) -0.003(4) -0.001(5) 0.037(4)
C25 0.052(5) 0.028(4) 0.077(6) -0.003(3) -0.006(4) 0.020(3)
C26 0.063(6) 0.044(5) 0.082(6) -0.024(4) -0.026(5) 0.032(4)
C27 0.068(6) 0.030(4) 0.077(6) -0.013(4) -0.037(4) 0.026(4)
C28 0.087(6) 0.038(4) 0.053(5) -0.015(3) -0.024(4) 0.030(4)
C29 0.076(6) 0.040(4) 0.052(5) -0.016(3) -0.025(4) 0.029(4)
C30 0.060(5) 0.047(5) 0.066(6) -0.020(4) -0.033(4) 0.026(4)
C31 0.054(5) 0.040(5) 0.097(8) -0.016(4) -0.027(5) 0.016(4)
C32 0.079(7) 0.072(7) 0.093(8) -0.013(6) -0.003(6) 0.047(6)
C33 0.100(8) 0.042(5) 0.073(6) -0.014(4) -0.020(5) 0.038(5)
C34 0.129(10) 0.038(5) 0.057(6) -0.007(4) -0.016(6) 0.012(5)
C35 0.107(8) 0.044(5) 0.053(5) -0.011(4) -0.011(5) 0.028(5)
C36 0.074(6) 0.045(5) 0.087(7) -0.028(5) -0.033(5) 0.016(4)
C37 0.052(6) 0.071(7) 0.137(11) -0.019(7) -0.009(6) 0.015(5)
C38A 0.138(12) 0.100(11) 0.093(10) -0.018(9) 0.032(10) -0.027(10)
F1A 0.173(15) 0.097(11) 0.143(14) 0.012(10) 0.014(11) 0.013(10)
F2A 0.156(15) 0.163(16) 0.188(17) -0.067(13) 0.033(13) -0.060(13)
F3A 0.252(18) 0.157(14) 0.081(9) 0.011(9) 0.045(11) -0.039(13)
S1A 0.045(2) 0.127(4) 0.050(2) 0.009(3) -0.0004(17) 0.010(2)
O5A 0.050(6) 0.074(10) 0.094(10) -0.009(8) -0.006(6) -0.001(7)
O6A 0.068(8) 0.202(18) 0.046(7) -0.008(8) -0.003(6) 0.036(9)
O7A 0.095(10) 0.136(13) 0.077(8) -0.002(8) 0.018(7) 0.023(9)
C38B 0.121(14) 0.082(13) 0.040(11) -0.023(10) -0.002(11) -0.012(13)
F1B 0.16(2) 0.22(3) 0.14(2) -0.07(2) -0.019(18) 0.08(2)
F2B 0.18(2) 0.094(16) 0.15(2) -0.043(15) 0.012(17) -0.011(16)
F3B 0.122(15) 0.097(14) 0.064(11) -0.008(9) 0.029(10) 0.041(12)
S1B 0.090(6) 0.058(5) 0.082(6) -0.013(4) 0.030(5) -0.007(4)
O5B 0.066(12) 0.124(18) 0.061(13) -0.004(12) 0.018(10) -0.026(12)
O6B 0.097(15) 0.038(11) 0.080(14) -0.008(10) 0.023(12) 0.017(10)
O7B 0.18(2) 0.123(19) 0.059(13) 0.022(13) -0.007(15) 0.021(18)

loop_
_atom_type_symbol
_atom_type_description
_atom_type_scat_dispersion_real
_atom_type_scat_dispersion_imag
_atom_type_scat_source
C C 0.0033 0.0016 'International Tables Vol C Tables 4.2.6.8 and 6.1.1.4'
H H 0.0000 0.0000 'International Tables Vol C Tables 4.2.6.8 and 6.1.1.4'
N N 0.0061 0.0033 'International Tables Vol C Tables 4.2.6.8 and 6.1.1.4'
O O 0.0106 0.0060 'International Tables Vol C Tables 4.2.6.8 and 6.1.1.4'
F F 0.0171 0.0103 'International Tables Vol C Tables 4.2.6.8 and 6.1.1.4'
S S 0.1246 0.1234 'International Tables Vol C Tables 4.2.6.8 and 6.1.1.4'
P P 0.1023 0.0942 'International Tables Vol C Tables 4.2.6.8 and 6.1.1.4'
Ru Ru -1.2594 0.8363 'International Tables Vol C Tables 4.2.6.8 and 6.1.1.4'

loop_
_geom_angle_atom_site_label_1
_geom_angle_atom_site_label_2
_geom_angle_atom_site_label_3
_geom_angle
O2 Ru1 O1 87.9(2)
O2 Ru1 C31 93.0(4)
O1 Ru1 C31 158.1(3)
O2 Ru1 C28 147.0(3)
O1 Ru1 C28 86.6(3)
C31 Ru1 C28 80.7(4)
O2 Ru1 C29 160.6(3)
O1 Ru1 C29 111.2(3)
C31 Ru1 C29 67.9(4)
C28 Ru1 C29 37.4(3)
O2 Ru1 C30 123.9(3)
O1 Ru1 C30 148.2(3)
C31 Ru1 C30 37.6(4)
C28 Ru1 C30 67.4(3)
C29 Ru1 C30 37.2(4)
O2 Ru1 C27 109.0(3)
O1 Ru1 C27 92.0(3)
C31 Ru1 C27 67.0(3)
C28 Ru1 C27 38.8(4)
C29 Ru1 C27 68.1(3)
C30 Ru1 C27 79.3(3)
O2 Ru1 C26 87.8(3)
O1 Ru1 C26 120.1(3)
C31 Ru1 C26 38.2(3)
C28 Ru1 C26 67.2(4)
C29 Ru1 C26 79.5(4)
C30 Ru1 C26 67.5(3)
C27 Ru1 C26 35.4(4)
O2 Ru1 P1 83.21(15)
O1 Ru1 P1 86.89(15)
C31 Ru1 P1 114.9(2)
C28 Ru1 P1 128.9(3)
C29 Ru1 P1 100.9(2)
C30 Ru1 P1 95.2(2)
C27 Ru1 P1 167.7(3)
C26 Ru1 P1 151.3(3)
C2 P1 C1 98.1(4)
C2 P1 C3 98.5(4)
C1 P1 C3 99.3(4)
C2 P1 Ru1 115.4(2)
C1 P1 Ru1 113.5(2)
C3 P1 Ru1 127.3(3)
C15 O1 Ru1 126.7(5)
C17 O2 Ru1 126.0(5)
C9 O3 H3 109.5
C23 O4 H4 109.5
C4 N1 C1 111.1(6)
C4 N1 C6 109.9(6)
C1 N1 C6 110.3(7)
C2 N2 C5 110.1(6)
C2 N2 C4 110.5(5)
C5 N2 C4 108.1(6)
C5 N3 C6 108.7(7)
C5 N3 C3 111.8(6)
C6 N3 C3 111.9(6)
N1 C1 P1 112.2(5)
N1 C1 H1A 109.2
P1 C1 H1A 109.2
N1 C1 H1B 109.2
P1 C1 H1B 109.2
H1A C1 H1B 107.9
N2 C2 P1 112.7(5)
N2 C2 H2A 109.1
P1 C2 H2A 109.1
N2 C2 H2B 109.1
P1 C2 H2B 109.1
H2A C2 H2B 107.8
N3 C3 P1 110.1(6)
N3 C3 H3A 109.6
P1 C3 H3A 109.6
N3 C3 H3B 109.6
P1 C3 H3B 109.6
H3A C3 H3B 108.2
N1 C4 N2 114.1(6)
N1 C4 H4A 108.7
N2 C4 H4A 108.7
N1 C4 H4B 108.7
N2 C4 H4B 108.7
H4A C4 H4B 107.6
N3 C5 N2 114.7(5)
N3 C5 H5A 108.6
N2 C5 H5A 108.6
N3 C5 H5B 108.6
N2 C5 H5B 108.6
H5A C5 H5B 107.6
N3 C6 N1 113.7(6)
N3 C6 H6A 108.8
N1 C6 H6A 108.8
N3 C6 H6B 108.8
N1 C6 H6B 108.8
H6A C6 H6B 107.7
C8 C7 C12 121.1(9)
C8 C7 H7 119.4
C12 C7 H7 119.4
C9 C8 C7 120.5(9)
C9 C8 H8 119.8
C7 C8 H8 119.8
O3 C9 C10 123.8(8)
O3 C9 C8 117.2(8)
C10 C9 C8 119.0(8)
C9 C10 C11 119.6(8)
C9 C10 H10 120.2
C11 C10 H10 120.2
C12 C11 C10 122.9(8)
C12 C11 H11 118.6
C10 C11 H11 118.6
C11 C12 C7 116.8(7)
C11 C12 C13 121.9(7)
C7 C12 C13 121.3(8)
C14 C13 C12 127.1(7)
C14 C13 H13 116.4
C12 C13 H13 116.4
C13 C14 C15 125.2(7)
C13 C14 H14 117.4
C15 C14 H14 117.4
O1 C15 C16 124.7(7)
O1 C15 C14 117.4(7)
C16 C15 C14 117.9(7)
C17 C16 C15 128.1(7)
C17 C16 H16 115.9
C15 C16 H16 115.9
O2 C17 C16 124.2(8)
O2 C17 C18 117.0(7)
C16 C17 C18 118.7(7)
C19 C18 C17 122.9(8)
C19 C18 H18 118.6
C17 C18 H18 118.6
C18 C19 C20 128.5(8)
C18 C19 H19 115.8
C20 C19 H19 115.8
C25 C20 C21 116.4(8)
C25 C20 C19 125.1(8)
C21 C20 C19 118.4(8)
C22 C21 C20 123.1(9)
C22 C21 H21 118.5
C20 C21 H21 118.5
C21 C22 C23 120.3(9)
C21 C22 H22 119.8
C23 C22 H22 119.8
O4 C23 C24 124.1(10)
O4 C23 C22 117.5(9)
C24 C23 C22 118.4(9)
C23 C24 C25 120.3(9)
C23 C24 H24 119.8
C25 C24 H24 119.8
C24 C25 C20 121.4(8)
C24 C25 H25 119.3
C20 C25 H25 119.3
C27 C26 C31 118.4(9)
C27 C26 C32 122.4(8)
C31 C26 C32 118.6(10)
C27 C26 Ru1 71.2(5)
C31 C26 Ru1 66.3(5)
C32 C26 Ru1 127.7(7)
C26 C27 C28 120.7(8)
C26 C27 C33 123.1(10)
C28 C27 C33 116.1(9)
C26 C27 Ru1 73.4(5)
C28 C27 Ru1 69.1(4)
C33 C27 Ru1 128.8(6)
C29 C28 C27 119.4(9)
C29 C28 C34 121.9(9)
C27 C28 C34 118.6(8)
C29 C28 Ru1 72.3(5)
C27 C28 Ru1 72.1(5)
C34 C28 Ru1 125.2(6)
C30 C29 C28 119.7(9)
C30 C29 C35 121.3(8)
C28 C29 C35 119.0(9)
C30 C29 Ru1 71.5(5)
C28 C29 Ru1 70.2(5)
C35 C29 Ru1 132.3(6)
C31 C30 C29 119.2(8)
C31 C30 C36 119.6(10)
C29 C30 C36 121.2(9)
C31 C30 Ru1 67.9(5)
C29 C30 Ru1 71.3(4)
C36 C30 Ru1 132.7(6)
C30 C31 C26 121.7(10)
C30 C31 C37 121.4(9)
C26 C31 C37 116.8(10)
C30 C31 Ru1 74.5(5)
C26 C31 Ru1 75.5(5)
C37 C31 Ru1 125.6(8)
C26 C32 H32A 109.5
C26 C32 H32B 109.5
H32A C32 H32B 109.5
C26 C32 H32C 109.5
H32A C32 H32C 109.5
H32B C32 H32C 109.5
C27 C33 H33A 109.5
C27 C33 H33B 109.5
H33A C33 H33B 109.5
C27 C33 H33C 109.5
H33A C33 H33C 109.5
H33B C33 H33C 109.5
C28 C34 H34A 109.5
C28 C34 H34B 109.5
H34A C34 H34B 109.5
C28 C34 H34C 109.5
H34A C34 H34C 109.5
H34B C34 H34C 109.5
C29 C35 H35A 109.5
C29 C35 H35B 109.5
H35A C35 H35B 109.5
C29 C35 H35C 109.5
H35A C35 H35C 109.5
H35B C35 H35C 109.5
C30 C36 H36A 109.5
C30 C36 H36B 109.5
H36A C36 H36B 109.5
C30 C36 H36C 109.5
H36A C36 H36C 109.5
H36B C36 H36C 109.5
C31 C37 H37A 109.5
C31 C37 H37B 109.5
H37A C37 H37B 109.5
C31 C37 H37C 109.5
H37A C37 H37C 109.5
H37B C37 H37C 109.5
F2A C38A F3A 111.2(14)
F2A C38A F1A 108.3(14)
F3A C38A F1A 106.9(15)
F2A C38A S1A 108.0(15)
F3A C38A S1A 112.0(14)
F1A C38A S1A 110.4(14)
O6A S1A O5A 114.5(9)
O6A S1A O7A 116.0(7)
O5A S1A O7A 116.1(8)
O6A S1A C38A 102.5(11)
O5A S1A C38A 102.9(10)
O7A S1A C38A 101.8(9)
F3B C38B F1B 111.3(16)
F3B C38B F2B 112.0(16)
F1B C38B F2B 110.6(16)
F3B C38B S1B 109.8(15)
F1B C38B S1B 100(2)
F2B C38B S1B 113(2)
O6B S1B O5B 114.7(11)
O6B S1B O7B 113.4(12)
O5B S1B O7B 113.6(11)
O6B S1B C38B 107.5(16)
O5B S1B C38B 111.0(14)
O7B S1B C38B 94.7(15)

loop_
_geom_bond_atom_site_label_1
_geom_bond_atom_site_label_2
_geom_bond_distance
Ru1 O2 2.086(6)
Ru1 O1 2.091(5)
Ru1 C31 2.152(9)
Ru1 C28 2.208(9)
Ru1 C29 2.235(9)
Ru1 C30 2.238(8)
Ru1 C27 2.248(7)
Ru1 C26 2.276(8)
Ru1 P1 2.3277(17)
P1 C2 1.847(8)
P1 C1 1.848(7)
P1 C3 1.861(7)
O1 C15 1.280(9)
O2 C17 1.301(9)
O3 C9 1.352(10)
O3 H3 0.8400
O4 C23 1.366(12)
O4 H4 0.8400
N1 C4 1.465(11)
N1 C1 1.472(9)
N1 C6 1.482(11)
N2 C2 1.482(9)
N2 C5 1.490(10)
N2 C4 1.497(10)
N3 C5 1.467(11)
N3 C6 1.480(10)
N3 C3 1.484(10)
C1 H1A 0.9900
C1 H1B 0.9900
C2 H2A 0.9900
C2 H2B 0.9900
C3 H3A 0.9900
C3 H3B 0.9900
C4 H4A 0.9900
C4 H4B 0.9900
C5 H5A 0.9900
C5 H5B 0.9900
C6 H6A 0.9900
C6 H6B 0.9900
C7 C8 1.399(12)
C7 C12 1.407(11)
C7 H7 0.9500
C8 C9 1.392(14)
C8 H8 0.9500
C9 C10 1.388(12)
C10 C11 1.394(11)
C10 H10 0.9500
C11 C12 1.384(12)
C11 H11 0.9500
C12 C13 1.464(11)
C13 C14 1.330(12)
C13 H13 0.9500
C14 C15 1.475(10)
C14 H14 0.9500
C15 C16 1.399(12)
C16 C17 1.397(11)
C16 H16 0.9500
C17 C18 1.477(13)
C18 C19 1.332(11)
C18 H18 0.9500
C19 C20 1.473(12)
C19 H19 0.9500
C20 C25 1.394(12)
C20 C21 1.401(12)
C21 C22 1.343(14)
C21 H21 0.9500
C22 C23 1.404(15)
C22 H22 0.9500
C23 C24 1.386(14)
C24 C25 1.390(13)
C24 H24 0.9500
C25 H25 0.9500
C26 C27 1.374(15)
C26 C31 1.455(11)
C26 C32 1.526(15)
C27 C28 1.480(14)
C27 C33 1.520(11)
C28 C29 1.426(11)
C28 C34 1.509(15)
C29 C30 1.426(14)
C29 C35 1.522(14)
C30 C31 1.418(15)
C30 C36 1.524(11)
C31 C37 1.547(16)
C32 H32A 0.9800
C32 H32B 0.9800
C32 H32C 0.9800
C33 H33A 0.9800
C33 H33B 0.9800
C33 H33C 0.9800
C34 H34A 0.9800
C34 H34B 0.9800
C34 H34C 0.9800
C35 H35A 0.9800
C35 H35B 0.9800
C35 H35C 0.9800
C36 H36A 0.9800
C36 H36B 0.9800
C36 H36C 0.9800
C37 H37A 0.9800
C37 H37B 0.9800
C37 H37C 0.9800
C38A F2A 1.319(15)
C38A F3A 1.319(15)
C38A F1A 1.326(16)
C38A S1A 1.79(2)
S1A O6A 1.426(11)
S1A O5A 1.432(11)
S1A O7A 1.450(11)
C38B F3B 1.282(16)
C38B F1B 1.303(17)
C38B F2B 1.307(16)
C38B S1B 1.86(2)
S1B O6B 1.433(13)
S1B O5B 1.451(13)
S1B O7B 1.456(14)

loop_
_geom_hbond_atom_site_label_D
_geom_hbond_atom_site_label_H
_geom_hbond_atom_site_label_A
_geom_hbond_distance_DH
_geom_hbond_distance_HA
_geom_hbond_distance_DA
_geom_hbond_angle_DHA
_geom_hbond_site_symmetry_A
O3 H3 N2 0.84 1.99 2.769(9) 154 1_445
O4 H4 O6A 0.84 1.91 2.694(14) 156 .
O4 H4 O5B 0.84 1.92 2.66(3) 147 .

loop_
_geom_torsion_atom_site_label_1
_geom_torsion_atom_site_label_2
_geom_torsion_atom_site_label_3
_geom_torsion_atom_site_label_4
_geom_torsion
O2 Ru1 P1 C2 -38.6(3)
O1 Ru1 P1 C2 -126.8(3)
C31 Ru1 P1 C2 51.6(5)
C28 Ru1 P1 C2 150.1(4)
C29 Ru1 P1 C2 122.2(4)
C30 Ru1 P1 C2 85.1(4)
C27 Ru1 P1 C2 147.8(10)
C26 Ru1 P1 C2 34.2(6)
O2 Ru1 P1 C1 73.6(3)
O1 Ru1 P1 C1 -14.7(4)
C31 Ru1 P1 C1 163.8(5)
C28 Ru1 P1 C1 -97.8(4)
C29 Ru1 P1 C1 -125.7(4)
C30 Ru1 P1 C1 -162.8(4)
C27 Ru1 P1 C1 -100.0(10)
C26 Ru1 P1 C1 146.3(6)
O2 Ru1 P1 C3 -163.0(4)
O1 Ru1 P1 C3 108.7(4)
C31 Ru1 P1 C3 -72.9(5)
C28 Ru1 P1 C3 25.6(5)
C29 Ru1 P1 C3 -2.3(4)
C30 Ru1 P1 C3 -39.4(4)
C27 Ru1 P1 C3 23.4(11)
C26 Ru1 P1 C3 -90.3(7)
O2 Ru1 O1 C15 12.9(5)
C31 Ru1 O1 C15 -80.0(11)
C28 Ru1 O1 C15 -134.5(6)
C29 Ru1 O1 C15 -163.4(5)
C30 Ru1 O1 C15 -168.9(6)
C27 Ru1 O1 C15 -96.1(6)
C26 Ru1 O1 C15 -73.4(6)
P1 Ru1 O1 C15 96.2(5)
O1 Ru1 O2 C17 -16.3(6)
C31 Ru1 O2 C17 141.8(6)
C28 Ru1 O2 C17 64.2(8)
C29 Ru1 O2 C17 153.0(7)
C30 Ru1 O2 C17 164.8(5)
C27 Ru1 O2 C17 75.1(6)
C26 Ru1 O2 C17 103.9(6)
P1 Ru1 O2 C17 -103.5(5)
C4 N1 C1 P1 61.4(8)
C6 N1 C1 P1 -60.7(8)
C2 P1 C1 N1 -49.8(7)
C3 P1 C1 N1 50.2(7)
Ru1 P1 C1 N1 -172.1(5)
C5 N2 C2 P1 59.7(7)
C4 N2 C2 P1 -59.6(7)
C1 P1 C2 N2 49.5(6)
C3 P1 C2 N2 -51.2(6)
Ru1 P1 C2 N2 170.4(4)
C5 N3 C3 P1 -61.7(7)
C6 N3 C3 P1 60.6(8)
C2 P1 C3 N3 50.7(6)
C1 P1 C3 N3 -49.0(6)
Ru1 P1 C3 N3 -178.1(4)
C1 N1 C4 N2 -68.2(8)
C6 N1 C4 N2 54.2(8)
C2 N2 C4 N1 67.0(8)
C5 N2 C4 N1 -53.5(7)
C6 N3 C5 N2 -55.6(8)
C3 N3 C5 N2 68.5(8)
C2 N2 C5 N3 -66.1(8)
C4 N2 C5 N3 54.7(8)
C5 N3 C6 N1 54.8(8)
C3 N3 C6 N1 -69.3(9)
C4 N1 C6 N3 -54.7(9)
C1 N1 C6 N3 68.2(9)
C12 C7 C8 C9 0.4(14)
C7 C8 C9 O3 -179.0(8)
C7 C8 C9 C10 1.9(13)
O3 C9 C10 C11 178.1(7)
C8 C9 C10 C11 -2.9(12)
C9 C10 C11 C12 1.7(11)
C10 C11 C12 C7 0.6(10)
C10 C11 C12 C13 -177.3(6)
C8 C7 C12 C11 -1.7(12)
C8 C7 C12 C13 176.3(8)
C11 C12 C13 C14 173.5(7)
C7 C12 C13 C14 -4.4(11)
C12 C13 C14 C15 -179.8(6)
Ru1 O1 C15 C16 -6.0(10)
Ru1 O1 C15 C14 174.1(4)
C13 C14 C15 O1 4.4(10)
C13 C14 C15 C16 -175.5(7)
O1 C15 C16 C17 -4.0(12)
C14 C15 C16 C17 175.9(7)
Ru1 O2 C17 C16 13.3(10)
Ru1 O2 C17 C18 -166.4(5)
C15 C16 C17 O2 0.0(12)
C15 C16 C17 C18 179.8(7)
O2 C17 C18 C19 3.5(11)
C16 C17 C18 C19 -176.3(7)
C17 C18 C19 C20 178.7(7)
C18 C19 C20 C25 -3.5(12)
C18 C19 C20 C21 178.7(8)
C25 C20 C21 C22 1.0(12)
C19 C20 C21 C22 178.9(8)
C20 C21 C22 C23 -2.3(14)
C21 C22 C23 O4 -177.2(8)
C21 C22 C23 C24 2.3(13)
O4 C23 C24 C25 178.4(8)
C22 C23 C24 C25 -1.0(12)
C23 C24 C25 C20 -0.2(11)
C21 C20 C25 C24 0.3(11)
C19 C20 C25 C24 -177.5(7)
O2 Ru1 C26 C27 -128.1(5)
O1 Ru1 C26 C27 -41.8(7)
C31 Ru1 C26 C27 134.2(9)
C28 Ru1 C26 C27 29.7(5)
C29 Ru1 C26 C27 66.7(6)
C30 Ru1 C26 C27 103.6(6)
P1 Ru1 C26 C27 160.3(5)
O2 Ru1 C26 C31 97.7(7)
O1 Ru1 C26 C31 -176.0(6)
C28 Ru1 C26 C31 -104.6(7)
C29 Ru1 C26 C31 -67.5(7)
C30 Ru1 C26 C31 -30.7(7)
C27 Ru1 C26 C31 -134.2(9)
P1 Ru1 C26 C31 26.0(10)
O2 Ru1 C26 C32 -11.1(9)
O1 Ru1 C26 C32 75.2(10)
C31 Ru1 C26 C32 -108.8(12)
C28 Ru1 C26 C32 146.7(10)
C29 Ru1 C26 C32 -176.3(10)
C30 Ru1 C26 C32 -139.5(10)
C27 Ru1 C26 C32 117.0(11)
P1 Ru1 C26 C32 -82.8(10)
C31 C26 C27 C28 -4.2(12)
C32 C26 C27 C28 -175.7(8)
Ru1 C26 C27 C28 -52.4(7)
C31 C26 C27 C33 174.1(8)
C32 C26 C27 C33 2.6(13)
Ru1 C26 C27 C33 125.9(8)
C31 C26 C27 Ru1 48.2(7)
C32 C26 C27 Ru1 -123.3(9)
O2 Ru1 C27 C26 56.3(6)
O1 Ru1 C27 C26 144.8(5)
C31 Ru1 C27 C26 -28.8(6)
C28 Ru1 C27 C26 -133.2(8)
C29 Ru1 C27 C26 -103.2(6)
C30 Ru1 C27 C26 -66.1(6)
P1 Ru1 C27 C26 -130.4(10)
O2 Ru1 C27 C28 -170.5(5)
O1 Ru1 C27 C28 -82.0(5)
C31 Ru1 C27 C28 104.4(6)
C29 Ru1 C27 C28 30.0(5)
C30 Ru1 C27 C28 67.1(5)
C26 Ru1 C27 C28 133.2(8)
P1 Ru1 C27 C28 2.8(13)
O2 Ru1 C27 C33 -63.2(11)
O1 Ru1 C27 C33 25.3(10)
C31 Ru1 C27 C33 -148.3(11)
C28 Ru1 C27 C33 107.3(12)
C29 Ru1 C27 C33 137.4(11)
C30 Ru1 C27 C33 174.4(11)
C26 Ru1 C27 C33 -119.5(13)
P1 Ru1 C27 C33 110.1(11)
C26 C27 C28 C29 -2.4(12)
C33 C27 C28 C29 179.3(7)
Ru1 C27 C28 C29 -56.7(7)
C26 C27 C28 C34 175.2(8)
C33 C27 C28 C34 -3.1(11)
Ru1 C27 C28 C34 120.9(8)
C26 C27 C28 Ru1 54.4(7)
C33 C27 C28 Ru1 -124.0(7)
O2 Ru1 C28 C29 146.8(5)
O1 Ru1 C28 C29 -132.3(6)
C31 Ru1 C28 C29 65.6(6)
C30 Ru1 C28 C29 28.9(5)
C27 Ru1 C28 C29 130.2(8)
C26 Ru1 C28 C29 103.0(6)
P1 Ru1 C28 C29 -49.1(7)
O2 Ru1 C28 C27 16.6(8)
O1 Ru1 C28 C27 97.5(5)
C31 Ru1 C28 C27 -64.6(5)
C29 Ru1 C28 C27 -130.2(8)
C30 Ru1 C28 C27 -101.3(6)
C26 Ru1 C28 C27 -27.2(5)
P1 Ru1 C28 C27 -179.2(4)
O2 Ru1 C28 C34 -96.2(9)
O1 Ru1 C28 C34 -15.3(8)
C31 Ru1 C28 C34 -177.4(8)
C29 Ru1 C28 C34 117.0(10)
C30 Ru1 C28 C34 145.9(9)
C27 Ru1 C28 C34 -112.8(9)
C26 Ru1 C28 C34 -140.0(8)
P1 Ru1 C28 C34 67.9(8)
C27 C28 C29 C30 3.0(11)
C34 C28 C29 C30 -174.6(8)
Ru1 C28 C29 C30 -53.6(7)
C27 C28 C29 C35 -175.2(7)
C34 C28 C29 C35 7.2(12)
Ru1 C28 C29 C35 128.2(7)
C27 C28 C29 Ru1 56.6(7)
C34 C28 C29 Ru1 -120.9(8)
O2 Ru1 C29 C30 16.2(10)
O1 Ru1 C29 C30 -175.2(4)
C31 Ru1 C29 C30 28.4(5)
C28 Ru1 C29 C30 132.5(8)
C27 Ru1 C29 C30 101.4(5)
C26 Ru1 C29 C30 66.5(5)
P1 Ru1 C29 C30 -84.3(5)
O2 Ru1 C29 C28 -116.3(8)
O1 Ru1 C29 C28 52.3(6)
C31 Ru1 C29 C28 -104.1(6)
C30 Ru1 C29 C28 -132.5(8)
C27 Ru1 C29 C28 -31.1(6)
C26 Ru1 C29 C28 -66.0(6)
P1 Ru1 C29 C28 143.2(5)
O2 Ru1 C29 C35 132.1(9)
O1 Ru1 C29 C35 -59.3(9)
C31 Ru1 C29 C35 144.2(9)
C28 Ru1 C29 C35 -111.7(11)
C30 Ru1 C29 C35 115.9(10)
C27 Ru1 C29 C35 -142.7(10)
C26 Ru1 C29 C35 -177.7(9)
P1 Ru1 C29 C35 31.6(9)
C28 C29 C30 C31 3.1(12)
C35 C29 C30 C31 -178.7(8)
Ru1 C29 C30 C31 -49.9(7)
C28 C29 C30 C36 -177.7(8)
C35 C29 C30 C36 0.4(12)
Ru1 C29 C30 C36 129.2(8)
C28 C29 C30 Ru1 53.0(7)
C35 C29 C30 Ru1 -128.8(8)
O2 Ru1 C30 C31 -39.7(6)
O1 Ru1 C30 C31 142.4(6)
C28 Ru1 C30 C31 104.8(6)
C29 Ru1 C30 C31 133.8(8)
C27 Ru1 C30 C31 66.1(6)
C26 Ru1 C30 C31 31.2(6)
P1 Ru1 C30 C31 -125.0(5)
O2 Ru1 C30 C29 -173.6(4)
O1 Ru1 C30 C29 8.6(8)
C31 Ru1 C30 C29 -133.8(8)
C28 Ru1 C30 C29 -29.0(5)
C27 Ru1 C30 C29 -67.8(5)
C26 Ru1 C30 C29 -102.7(6)
P1 Ru1 C30 C29 101.1(4)
O2 Ru1 C30 C36 70.8(11)
O1 Ru1 C30 C36 -107.1(11)
C31 Ru1 C30 C36 110.5(13)
C28 Ru1 C30 C36 -144.7(12)
C29 Ru1 C30 C36 -115.6(12)
C27 Ru1 C30 C36 176.6(12)
C26 Ru1 C30 C36 141.7(12)
P1 Ru1 C30 C36 -14.5(11)
C29 C30 C31 C26 -10.0(12)
C36 C30 C31 C26 170.8(8)
Ru1 C30 C31 C26 -61.5(7)
C29 C30 C31 C37 174.1(9)
C36 C30 C31 C37 -5.1(13)
Ru1 C30 C31 C37 122.6(9)
C29 C30 C31 Ru1 51.5(7)
C36 C30 C31 Ru1 -127.7(8)
C27 C26 C31 C30 10.5(13)
C32 C26 C31 C30 -177.6(8)
Ru1 C26 C31 C30 61.0(7)
C27 C26 C31 C37 -173.3(9)
C32 C26 C31 C37 -1.5(13)
Ru1 C26 C31 C37 -122.9(9)
C27 C26 C31 Ru1 -50.4(8)
C32 C26 C31 Ru1 121.4(8)
O2 Ru1 C31 C30 147.9(5)
O1 Ru1 C31 C30 -120.2(9)
C28 Ru1 C31 C30 -64.7(6)
C29 Ru1 C31 C30 -28.0(5)
C27 Ru1 C31 C30 -102.7(6)
C26 Ru1 C31 C30 -129.4(9)
P1 Ru1 C31 C30 64.0(6)
O2 Ru1 C31 C26 -82.6(6)
O1 Ru1 C31 C26 9.2(14)
C28 Ru1 C31 C26 64.7(7)
C29 Ru1 C31 C26 101.4(7)
C30 Ru1 C31 C26 129.4(9)
C27 Ru1 C31 C26 26.8(6)
P1 Ru1 C31 C26 -166.6(6)
O2 Ru1 C31 C37 30.2(9)
O1 Ru1 C31 C37 122.1(10)
C28 Ru1 C31 C37 177.6(9)
C29 Ru1 C31 C37 -145.8(9)
C30 Ru1 C31 C37 -117.7(11)
C27 Ru1 C31 C37 139.6(10)
C26 Ru1 C31 C37 112.8(12)
P1 Ru1 C31 C37 -53.7(10)
F2A C38A S1A O6A 60.9(12)
F3A C38A S1A O6A -61.8(13)
F1A C38A S1A O6A 179.1(11)
F2A C38A S1A O5A -179.9(12)
F3A C38A S1A O5A 57.3(14)
F1A C38A S1A O5A -61.7(13)
F2A C38A S1A O7A -59.4(13)
F3A C38A S1A O7A 177.9(12)
F1A C38A S1A O7A 58.8(13)
F3B C38B S1B O6B 31(2)
F1B C38B S1B O6B -86.5(19)
F2B C38B S1B O6B 156.2(19)
F3B C38B S1B O5B 156.6(17)
F1B C38B S1B O5B 39.6(18)
F2B C38B S1B O5B -77.7(19)
F3B C38B S1B O7B -85.8(19)
F1B C38B S1B O7B 157.2(18)
F2B C38B S1B O7B 39.9(19)
